data_7705326
loop_
_publ_author_name
'Lippi, Martina'
'Caputo, Josefina'
'Meneghetti, Fiorella'
'Castellano, Carlo'
'Mart\'i-Rujas, Javier'
'Cametti, Massimo'

_publ_section_title
;
 Tuneable solvent adsorption and exchange by 1D bispidine-based Mn(II)
 coordination polymers <i>via</i> ligand design.
;
_journal_issue 38
_journal_name_full 'Dalton transactions (Cambridge, England : 2003)'
_journal_page_first 13420
_journal_page_last 13429
_journal_paper_doi 10.1039/d0dt02734k
_journal_volume 49
_journal_year 2020
_chemical_formula_sum 'C72 H74 Cl2 Mn N10 O14'
_chemical_formula_weight 1429.25
_space_group_crystal_system monoclinic
_space_group_IT_number 14
_space_group_name_Hall '-P 2ybc'
_space_group_name_H-M_alt 'P 1 21/c 1'
_atom_sites_solution_hydrogens geom
_audit_creation_method SHELXL-2017/1
_audit_update_record
;
2020-08-02 deposited with the CCDC.	2020-08-31 downloaded from the CCDC.
;
_cell_angle_alpha 90
_cell_angle_beta 106.49(14)
_cell_angle_gamma 90
_cell_formula_units_Z 2
_cell_length_a 12.34(3)
_cell_length_b 22.76(7)
_cell_length_c 11.13(2)
_cell_measurement_reflns_used 79
_cell_measurement_temperature 296(2)
_cell_measurement_theta_max 61.60
_cell_measurement_theta_min 34.02
_cell_volume 2997(13)
_computing_structure_refinement 'SHELXL-2017/1 (Sheldrick, 2017)'
_diffrn_ambient_temperature 296(2)
_diffrn_measured_fraction_theta_full 0.940
_diffrn_measured_fraction_theta_max 0.940
_diffrn_measurement_device_type 'Bruker APEX-II CCD'
_diffrn_radiation_type CuK\a
_diffrn_radiation_wavelength 1.54178
_diffrn_reflns_av_R_equivalents 0.0302
_diffrn_reflns_av_unetI/netI 0.0306
_diffrn_reflns_Laue_measured_fraction_full 0.940
_diffrn_reflns_Laue_measured_fraction_max 0.940
_diffrn_reflns_limit_h_max 14
_diffrn_reflns_limit_h_min -14
_diffrn_reflns_limit_k_max 27
_diffrn_reflns_limit_k_min -25
_diffrn_reflns_limit_l_max 13
_diffrn_reflns_limit_l_min -13
_diffrn_reflns_number 14249
_diffrn_reflns_point_group_measured_fraction_full 0.940
_diffrn_reflns_point_group_measured_fraction_max 0.940
_diffrn_reflns_theta_full 66.723
_diffrn_reflns_theta_max 66.722
_diffrn_reflns_theta_min 3.734
_diffrn_source 'sealed tube'
_exptl_absorpt_coefficient_mu 3.308
_exptl_crystal_colour colorless
_exptl_crystal_density_diffrn 1.583
_exptl_crystal_description block
_exptl_crystal_F_000 1494
_exptl_crystal_size_max 0.100
_exptl_crystal_size_mid 0.100
_exptl_crystal_size_min 0.070
_refine_diff_density_max 0.791
_refine_diff_density_min -0.704
_refine_diff_density_rms 0.086
_refine_ls_extinction_method none
_refine_ls_goodness_of_fit_ref 1.042
_refine_ls_hydrogen_treatment constr
_refine_ls_matrix_type full
_refine_ls_number_parameters 421
_refine_ls_number_reflns 4997
_refine_ls_number_restraints 6
_refine_ls_restrained_S_all 1.058
_refine_ls_R_factor_all 0.0931
_refine_ls_R_factor_gt 0.0778
_refine_ls_shift/su_max 0.013
_refine_ls_shift/su_mean 0.001
_refine_ls_structure_factor_coef Fsqd
_refine_ls_weighting_details 'w=1/[\s^2^(Fo^2^)+(0.1566P)^2^+3.9966P] where P=(Fo^2^+2Fc^2^)/3'
_refine_ls_weighting_scheme calc
_refine_ls_wR_factor_gt 0.2327
_refine_ls_wR_factor_ref 0.2482
_reflns_Friedel_coverage 0.000
_reflns_number_gt 3914
_reflns_number_total 4997
_reflns_threshold_expression 'I > 2\s(I)'
_cod_data_source_file d0dt02734k2.cif
_cod_data_source_block 1_o_NO2Toluene
_cod_depositor_comments 'Adding full bibliography for 7705323--7705327.cif.'
_cod_original_cell_volume 2998(12)
_cod_original_sg_symbol_H-M 'P 21/c'
_cod_database_code 7705326
_shelx_shelxl_version_number 2017/1
_shelx_space_group_comment
;
The symmetry employed for this shelxl refinement is uniquely defined
by the following loop, which should always be used as a source of
symmetry information in preference to the above space-group names.
They are only intended as comments.
;
_shelx_estimated_absorpt_t_min 0.733
_shelx_estimated_absorpt_t_max 0.801

loop_
_space_group_symop_operation_xyz
'x, y, z'
'-x, y+1/2, -z+1/2'
'-x, -y, -z'
'x, -y-1/2, z-1/2'

loop_
_atom_site_label
_atom_site_type_symbol
_atom_site_fract_x
_atom_site_fract_y
_atom_site_fract_z
_atom_site_U_iso_or_equiv
_atom_site_adp_type
_atom_site_occupancy
_atom_site_site_symmetry_order
_atom_site_calc_flag
_atom_site_refinement_flags_posn
_atom_site_refinement_flags_adp
_atom_site_refinement_flags_occupancy
_atom_site_disorder_assembly
_atom_site_disorder_group
N2 N 0.5809(3) 0.96198(16) 0.2518(3) 0.0398(8) Uani 1 1 d D . . . .
Mn1 Mn 1.000000 1.000000 0.000000 0.0411(3) Uani 1 2 d S . P . .
Cl2 Cl 0.97609(10) 0.90305(5) -0.08341(12) 0.0549(4) Uani 1 1 d . . . . .
C32A C 0.2363(4) 0.9442(2) 0.0771(4) 0.0471(11) Uani 1 1 d . . . . .
H32A H 0.205313 0.925309 0.000899 0.056 Uiso 1 1 calc R U . . .
C12A C 0.5090(4) 0.8401(2) 0.2964(4) 0.0491(11) Uani 1 1 d D . . . .
H12A H 0.520078 0.804360 0.345890 0.059 Uiso 1 1 calc R U . . .
H12B H 0.432820 0.839641 0.240293 0.059 Uiso 1 1 calc R U . . .
O2 O 0.8625(3) 0.93965(18) 0.5421(3) 0.0647(10) Uani 1 1 d . . . . .
O3 O 0.6662(3) 0.87851(19) 0.5650(3) 0.0632(10) Uani 1 1 d . . . . .
O4 O 0.4483(4) 0.92481(19) 0.5248(4) 0.0727(12) Uani 1 1 d . . . . .
N1 N 0.9126(3) 0.97468(18) 0.1323(4) 0.0450(9) Uani 1 1 d . . . . .
N3 N 0.1740(3) 0.97631(18) 0.1199(4) 0.0480(9) Uani 1 1 d . . . . .
N4 N 0.5850(3) 0.84203(16) 0.2279(3) 0.0445(9) Uani 1 1 d D . . . .
C14A C 0.7149(4) 0.8965(2) 0.3921(4) 0.0432(10) Uani 1 1 d . . . . .
C3S C 0.1467(5) 0.7319(2) 0.3051(5) 0.0631(14) Uani 1 1 d D . . . .
C2S C 0.1536(6) 0.7759(3) 0.2282(6) 0.0802(19) Uani 1 1 d D . . . .
C3A C 0.7675(4) 0.96295(19) 0.2575(4) 0.0411(10) Uani 1 1 d . . . . .
C4A C 0.8616(4) 0.9942(2) 0.3020(5) 0.0494(11) Uani 1 1 d . . . . .
H4 H 0.876465 1.012168 0.380033 0.059 Uiso 1 1 calc R U . . .
C5A C 0.9301(4) 0.9993(2) 0.2380(5) 0.0513(12) Uani 1 1 d . . . . .
H3 H 0.995041 1.021732 0.268997 0.062 Uiso 1 1 calc R U . . .
C1A C 0.8219(4) 0.9439(2) 0.0895(5) 0.0467(11) Uani 1 1 d . . . . .
H1 H 0.810662 0.925076 0.012826 0.056 Uiso 1 1 calc R U . . .
C2A C 0.7483(4) 0.9383(2) 0.1463(4) 0.0435(10) Uani 1 1 d . . . . .
H2 H 0.682242 0.917324 0.111117 0.052 Uiso 1 1 calc R U . . .
C4S C 0.0690(6) 0.7305(3) 0.3559(7) 0.0819(18) Uani 1 1 d . . . . .
H4S H 0.064125 0.699918 0.409585 0.098 Uiso 1 1 calc R U . . .
C30A C 0.3911(4) 0.9605(2) 0.2463(4) 0.0426(10) Uani 1 1 d . . . . .
C29A C 0.3268(4) 0.9942(2) 0.2887(5) 0.0532(12) Uani 1 1 d . . . . .
H29A H 0.355714 1.013647 0.364482 0.064 Uiso 1 1 calc R U . . .
C28A C 0.2206(4) 1.0012(2) 0.2254(5) 0.0544(13) Uani 1 1 d . . . . .
H28A H 0.176227 1.025619 0.258965 0.065 Uiso 1 1 calc R U . . .
C31A C 0.3441(4) 0.9359(2) 0.1356(4) 0.0458(10) Uani 1 1 d . . . . .
H31A H 0.387727 0.912505 0.098811 0.055 Uiso 1 1 calc R U . . .
C13A C 0.5234(4) 0.8912(2) 0.3793(4) 0.0453(10) Uani 1 1 d D . . . .
C21A C 0.5660(5) 0.7936(2) 0.1477(5) 0.0553(12) Uani 1 1 d . . . . .
H21A H 0.598254 0.758719 0.194480 0.066 Uiso 1 1 calc R U . . .
H21B H 0.485352 0.787354 0.113521 0.066 Uiso 1 1 calc R U . . .
C22A C 0.6115(3) 0.80188(16) 0.0561(3) 0.0555(12) Uani 1 1 d DG . . . .
C23A C 0.5556(3) 0.83527(17) -0.0475(3) 0.0675(15) Uani 1 1 d G . . . .
H13A H 0.482687 0.848725 -0.055723 0.081 Uiso 1 1 calc R U . . .
C24A C 0.6086(4) 0.84857(17) -0.1389(3) 0.0790(19) Uani 1 1 d G . . . .
H24A H 0.571202 0.870911 -0.208219 0.095 Uiso 1 1 calc R U . . .
C25A C 0.7175(4) 0.8285(2) -0.1266(4) 0.086(2) Uani 1 1 d G . . . .
H25A H 0.753027 0.837357 -0.187775 0.103 Uiso 1 1 calc R U . . .
C26A C 0.7735(3) 0.7951(2) -0.0230(4) 0.084(2) Uani 1 1 d G . . . .
H26A H 0.846341 0.781618 -0.014834 0.101 Uiso 1 1 calc R U . . .
C27A C 0.7204(3) 0.78178(16) 0.0683(3) 0.0681(15) Uani 1 1 d DG . . . .
H27A H 0.757829 0.759431 0.137664 0.082 Uiso 1 1 calc R U . . .
C11A C 0.6951(4) 0.8441(2) 0.3080(4) 0.0448(10) Uani 1 1 d . . . . .
H11B H 0.748064 0.844901 0.258202 0.054 Uiso 1 1 calc R U . . .
H11A H 0.709475 0.808785 0.358767 0.054 Uiso 1 1 calc R U . . .
C8A C 0.8275(4) 0.8990(2) 0.4834(5) 0.0510(12) Uani 1 1 d . . . . .
C18A C 0.6386(4) 0.8888(2) 0.4604(4) 0.0457(10) Uani 1 1 d . . . . .
C19A C 0.4513(5) 0.8887(2) 0.4552(5) 0.0545(12) Uani 1 1 d . . . . .
O5 O 0.3952(4) 0.8418(2) 0.4396(4) 0.0979(18) Uani 1 1 d . . . . .
C17A C 0.5639(4) 1.0205(2) 0.2049(5) 0.0532(12) Uani 1 1 d . . . . .
H17A H 0.614953 1.028499 0.155983 0.080 Uiso 1 1 calc R U . . .
H17C H 0.487492 1.024847 0.153416 0.080 Uiso 1 1 calc R U . . .
H17B H 0.577852 1.047564 0.273773 0.080 Uiso 1 1 calc R U . . .
C20A C 0.3268(10) 0.8376(5) 0.5133(10) 0.157(5) Uani 1 1 d . . . . .
H2A H 0.286424 0.801040 0.497270 0.236 Uiso 1 1 calc R U . . .
H20C H 0.370879 0.839087 0.599489 0.236 Uiso 1 1 calc R U . . .
H20B H 0.274028 0.869607 0.495948 0.236 Uiso 1 1 calc R U . . .
O1 O 0.8788(3) 0.85063(19) 0.4923(4) 0.0765(12) Uani 1 1 d . . . . .
C9A C 0.9822(7) 0.8489(4) 0.5870(8) 0.120(3) Uani 1 1 d . . . . .
H9A H 1.016174 0.810915 0.587894 0.180 Uiso 1 1 calc R U . . .
H9B H 1.031923 0.878464 0.570961 0.180 Uiso 1 1 calc R U . . .
H9C H 0.969213 0.856247 0.666664 0.180 Uiso 1 1 calc R U . . .
C16A C 0.6929(3) 0.95521(19) 0.3276(4) 0.0396(9) Uani 1 1 d . . . . .
H16A H 0.707726 0.985791 0.392224 0.048 Uiso 1 1 calc R U . . .
C15A C 0.5072(3) 0.9517(2) 0.3212(4) 0.0416(10) Uani 1 1 d D . . . .
H15A H 0.523221 0.980447 0.389599 0.050 Uiso 1 1 calc R U . . .
C7S C 0.0734(7) 0.8189(3) 0.2110(8) 0.097(2) Uani 1 1 d D . . . .
H7S H 0.075658 0.850689 0.159244 0.116 Uiso 1 1 calc R U . . .
C5S C -0.0061(7) 0.7730(5) 0.3324(9) 0.105(3) Uani 1 1 d . . . . .
H5S H -0.065229 0.771167 0.368698 0.126 Uiso 1 1 calc R U . . .
C6S C -0.0018(8) 0.8159(4) 0.2635(9) 0.105(3) Uani 1 1 d . . . . .
H6S H -0.055511 0.845607 0.251949 0.126 Uiso 1 1 calc R U . . .
C1S C 0.2382(8) 0.7763(5) 0.1723(9) 0.135(4) Uani 1 1 d . . . . .
H2X H 0.231318 0.810613 0.120364 0.202 Uiso 1 1 calc R U . . .
H3X H 0.309812 0.776984 0.235311 0.202 Uiso 1 1 calc R U . . .
H1X H 0.233260 0.741740 0.121668 0.202 Uiso 1 1 calc R U . . .
O2S O 0.2727(6) 0.6724(3) 0.4296(7) 0.130(2) Uiso 1 1 d . . . . .
N1S N 0.2228(6) 0.6851(3) 0.3290(7) 0.0945(18) Uiso 1 1 d . . . . .
O1S O 0.2382(7) 0.6626(4) 0.2440(8) 0.153(3) Uiso 1 1 d . . . . .

loop_
_atom_site_aniso_label
_atom_site_aniso_U_11
_atom_site_aniso_U_22
_atom_site_aniso_U_33
_atom_site_aniso_U_23
_atom_site_aniso_U_13
_atom_site_aniso_U_12
N2 0.0317(17) 0.0438(19) 0.046(2) 0.0051(16) 0.0150(15) 0.0033(15)
Mn1 0.0318(5) 0.0458(6) 0.0480(6) -0.0012(4) 0.0149(4) 0.0004(4)
Cl2 0.0518(7) 0.0503(7) 0.0658(8) -0.0076(5) 0.0216(6) -0.0007(5)
C32A 0.045(2) 0.049(2) 0.048(3) -0.004(2) 0.016(2) 0.002(2)
C12A 0.045(3) 0.048(3) 0.054(3) 0.000(2) 0.015(2) -0.006(2)
O2 0.057(2) 0.071(2) 0.056(2) -0.0041(19) -0.0011(17) -0.0043(19)
O3 0.060(2) 0.086(3) 0.044(2) 0.0096(18) 0.0167(16) 0.003(2)
O4 0.083(3) 0.076(3) 0.078(3) -0.010(2) 0.054(2) -0.014(2)
N1 0.038(2) 0.052(2) 0.049(2) -0.0038(18) 0.0190(17) -0.0032(18)
N3 0.039(2) 0.054(2) 0.053(2) -0.0041(19) 0.0169(17) 0.0037(18)
N4 0.043(2) 0.0430(19) 0.047(2) -0.0014(16) 0.0122(17) -0.0011(16)
C14A 0.038(2) 0.049(2) 0.043(2) 0.0036(19) 0.0114(19) 0.0032(19)
C3S 0.057(3) 0.064(3) 0.067(3) -0.003(3) 0.014(3) -0.004(3)
C2S 0.081(4) 0.091(5) 0.064(4) -0.002(3) 0.014(3) -0.037(4)
C3A 0.036(2) 0.041(2) 0.047(2) -0.0009(19) 0.0135(18) 0.0025(18)
C4A 0.042(3) 0.058(3) 0.048(3) -0.010(2) 0.013(2) -0.010(2)
C5A 0.037(2) 0.065(3) 0.054(3) -0.006(2) 0.017(2) -0.012(2)
C1A 0.047(3) 0.047(2) 0.050(3) -0.004(2) 0.019(2) -0.009(2)
C2A 0.038(2) 0.046(2) 0.047(3) -0.0024(19) 0.0136(19) -0.0047(19)
C4S 0.078(4) 0.084(5) 0.090(5) 0.005(4) 0.034(4) -0.007(4)
C30A 0.037(2) 0.051(2) 0.044(2) -0.0019(19) 0.0176(19) -0.001(2)
C29A 0.045(3) 0.063(3) 0.051(3) -0.009(2) 0.013(2) 0.004(2)
C28A 0.043(3) 0.069(3) 0.054(3) -0.011(2) 0.018(2) 0.008(2)
C31A 0.042(2) 0.051(3) 0.047(3) 0.000(2) 0.017(2) 0.006(2)
C13A 0.044(2) 0.050(2) 0.046(2) 0.000(2) 0.018(2) -0.002(2)
C21A 0.063(3) 0.049(3) 0.053(3) -0.007(2) 0.016(2) -0.007(2)
C22A 0.060(3) 0.046(3) 0.058(3) -0.014(2) 0.011(2) -0.002(2)
C23A 0.076(4) 0.063(3) 0.060(3) -0.012(3) 0.014(3) -0.002(3)
C24A 0.114(6) 0.066(4) 0.059(3) -0.013(3) 0.028(4) -0.010(4)
C25A 0.100(5) 0.072(4) 0.089(5) -0.029(4) 0.032(4) -0.016(4)
C26A 0.081(4) 0.086(5) 0.096(5) -0.042(4) 0.040(4) -0.010(4)
C27A 0.067(4) 0.064(3) 0.074(4) -0.019(3) 0.023(3) 0.007(3)
C11A 0.042(2) 0.044(2) 0.049(3) 0.0026(19) 0.0134(19) 0.0040(19)
C8A 0.042(2) 0.061(3) 0.047(3) 0.003(2) 0.009(2) 0.005(2)
C18A 0.048(3) 0.045(2) 0.046(3) 0.0001(19) 0.015(2) 0.001(2)
C19A 0.053(3) 0.062(3) 0.052(3) 0.005(2) 0.020(2) -0.009(3)
O5 0.115(4) 0.112(4) 0.093(3) -0.038(3) 0.073(3) -0.067(3)
C17A 0.048(3) 0.049(3) 0.066(3) 0.015(2) 0.023(2) 0.006(2)
C20A 0.181(10) 0.198(11) 0.144(8) -0.074(8) 0.129(8) -0.126(9)
O1 0.057(2) 0.079(3) 0.075(3) -0.011(2) -0.0110(19) 0.026(2)
C9A 0.079(5) 0.125(7) 0.113(6) -0.019(5) -0.041(5) 0.038(5)
C16A 0.035(2) 0.043(2) 0.041(2) -0.0026(18) 0.0116(17) 0.0007(18)
C15A 0.036(2) 0.049(2) 0.043(2) -0.0009(19) 0.0149(18) 0.0013(19)
C7S 0.110(6) 0.078(5) 0.090(5) 0.021(4) 0.007(5) -0.011(5)
C5S 0.082(5) 0.122(7) 0.121(7) -0.007(6) 0.045(5) 0.008(5)
C6S 0.095(6) 0.092(6) 0.126(7) 0.011(5) 0.030(5) 0.012(5)
C1S 0.122(7) 0.185(11) 0.115(7) -0.035(7) 0.062(6) -0.077(8)

loop_
_atom_type_symbol
_atom_type_description
_atom_type_scat_dispersion_real
_atom_type_scat_dispersion_imag
_atom_type_scat_source
C C 0.0181 0.0091 'International Tables Vol C Tables 4.2.6.8 and 6.1.1.4'
N N 0.0311 0.0180 'International Tables Vol C Tables 4.2.6.8 and 6.1.1.4'
O O 0.0492 0.0322 'International Tables Vol C Tables 4.2.6.8 and 6.1.1.4'
Cl Cl 0.3639 0.7018 'International Tables Vol C Tables 4.2.6.8 and 6.1.1.4'
Mn Mn -0.5299 2.8052 'International Tables Vol C Tables 4.2.6.8 and 6.1.1.4'
H H 0.0000 0.0000 'International Tables Vol C Tables 4.2.6.8 and 6.1.1.4'

loop_
_geom_angle_atom_site_label_1
_geom_angle_atom_site_label_2
_geom_angle_atom_site_label_3
_geom_angle
_geom_angle_site_symmetry_1
_geom_angle_site_symmetry_3
_geom_angle_publ_flag
C15A N2 C16A 109.9(4) . . ?
C15A N2 C17A 108.3(4) . . ?
C16A N2 C17A 109.8(4) . . ?
N1 Mn1 N1 180.00(14) . 3_775 ?
N1 Mn1 N3 83.7(2) . 3_675 ?
N1 Mn1 N3 96.3(2) 3_775 3_675 ?
N1 Mn1 N3 96.3(2) . 1_655 ?
N1 Mn1 N3 83.7(2) 3_775 1_655 ?
N3 Mn1 N3 180.0 3_675 1_655 ?
N1 Mn1 Cl2 89.30(15) . . ?
N1 Mn1 Cl2 90.70(15) 3_775 . ?
N3 Mn1 Cl2 89.94(15) 3_675 . ?
N3 Mn1 Cl2 90.06(15) 1_655 . ?
N1 Mn1 Cl2 90.70(15) . 3_775 ?
N1 Mn1 Cl2 89.30(15) 3_775 3_775 ?
N3 Mn1 Cl2 90.06(15) 3_675 3_775 ?
N3 Mn1 Cl2 89.94(15) 1_655 3_775 ?
Cl2 Mn1 Cl2 180.0 . 3_775 ?
N3 C32A C31A 122.6(5) . . ?
N3 C32A H32A 118.7 . . ?
C31A C32A H32A 118.7 . . ?
N4 C12A C13A 110.2(4) . . ?
N4 C12A H12A 109.6 . . ?
C13A C12A H12A 109.6 . . ?
N4 C12A H12B 109.6 . . ?
C13A C12A H12B 109.6 . . ?
H12A C12A H12B 108.1 . . ?
C5A N1 C1A 118.9(4) . . ?
C5A N1 Mn1 122.3(4) . . ?
C1A N1 Mn1 116.6(3) . . ?
C32A N3 C28A 116.3(5) . . ?
C32A N3 Mn1 120.1(4) . 1_455 ?
C28A N3 Mn1 122.8(4) . 1_455 ?
C12A N4 C21A 108.2(4) . . ?
C12A N4 C11A 110.0(4) . . ?
C21A N4 C11A 113.0(4) . . ?
C18A C14A C8A 106.5(4) . . ?
C18A C14A C11A 103.2(4) . . ?
C8A C14A C11A 114.7(4) . . ?
C18A C14A C16A 108.5(4) . . ?
C8A C14A C16A 107.7(4) . . ?
C11A C14A C16A 115.7(4) . . ?
C4S C3S C2S 120.5(7) . . ?
C4S C3S N1S 117.3(6) . . ?
C2S C3S N1S 122.1(6) . . ?
C3S C2S C1S 119.8(8) . . ?
C3S C2S C7S 116.8(6) . . ?
C1S C2S C7S 123.4(8) . . ?
C2A C3A C4A 118.8(5) . . ?
C2A C3A C16A 120.5(4) . . ?
C4A C3A C16A 120.7(4) . . ?
C5A C4A C3A 119.7(5) . . ?
C5A C4A H4 120.2 . . ?
C3A C4A H4 120.2 . . ?
C4A C5A N1 121.4(5) . . ?
C4A C5A H3 119.3 . . ?
N1 C5A H3 119.3 . . ?
C2A C1A N1 123.2(5) . . ?
C2A C1A H1 118.4 . . ?
N1 C1A H1 118.4 . . ?
C1A C2A C3A 117.9(5) . . ?
C1A C2A H2 121.1 . . ?
C3A C2A H2 121.1 . . ?
C3S C4S C5S 118.8(8) . . ?
C3S C4S H4S 120.6 . . ?
C5S C4S H4S 120.6 . . ?
C29A C30A C31A 116.0(5) . . ?
C29A C30A C15A 118.8(4) . . ?
C31A C30A C15A 125.1(4) . . ?
C30A C29A C28A 120.2(5) . . ?
C30A C29A H29A 119.9 . . ?
C28A C29A H29A 119.9 . . ?
N3 C28A C29A 124.0(5) . . ?
N3 C28A H28A 118.0 . . ?
C29A C28A H28A 118.0 . . ?
C32A C31A C30A 120.8(5) . . ?
C32A C31A H31A 119.6 . . ?
C30A C31A H31A 119.6 . . ?
C19A C13A C18A 107.7(4) . . ?
C19A C13A C12A 111.5(4) . . ?
C18A C13A C12A 106.5(4) . . ?
C19A C13A C15A 105.5(4) . . ?
C18A C13A C15A 106.7(4) . . ?
C12A C13A C15A 118.5(4) . . ?
C22A C21A N4 110.6(4) . . ?
C22A C21A H21A 109.5 . . ?
N4 C21A H21A 109.5 . . ?
C22A C21A H21B 109.5 . . ?
N4 C21A H21B 109.5 . . ?
H21A C21A H21B 108.1 . . ?
C21A C22A C23A 120.2(4) . . ?
C21A C22A C27A 119.5(4) . . ?
C23A C22A C27A 120.0 . . ?
C24A C23A C22A 120.0 . . ?
C24A C23A H13A 120.0 . . ?
C22A C23A H13A 120.0 . . ?
C23A C24A C25A 120.0 . . ?
C23A C24A H24A 120.0 . . ?
C25A C24A H24A 120.0 . . ?
C26A C25A C24A 120.0 . . ?
C26A C25A H25A 120.0 . . ?
C24A C25A H25A 120.0 . . ?
C27A C26A C25A 120.0 . . ?
C27A C26A H26A 120.0 . . ?
C25A C26A H26A 120.0 . . ?
C26A C27A C22A 120.0 . . ?
C26A C27A H27A 120.0 . . ?
C22A C27A H27A 120.0 . . ?
N4 C11A C14A 112.6(4) . . ?
N4 C11A H11B 109.1 . . ?
C14A C11A H11B 109.1 . . ?
N4 C11A H11A 109.1 . . ?
C14A C11A H11A 109.1 . . ?
H11B C11A H11A 107.8 . . ?
O2 C8A O1 124.2(5) . . ?
O2 C8A C14A 123.6(5) . . ?
O1 C8A C14A 112.1(5) . . ?
O3 C18A C14A 122.4(5) . . ?
O3 C18A C13A 126.7(5) . . ?
C14A C18A C13A 110.8(4) . . ?
O4 C19A O5 125.8(5) . . ?
O4 C19A C13A 122.3(5) . . ?
O5 C19A C13A 111.9(5) . . ?
C19A O5 C20A 113.2(6) . . ?
N2 C17A H17A 109.5 . . ?
N2 C17A H17C 109.5 . . ?
H17A C17A H17C 109.5 . . ?
N2 C17A H17B 109.5 . . ?
H17A C17A H17B 109.5 . . ?
H17C C17A H17B 109.5 . . ?
O5 C20A H2A 109.5 . . ?
O5 C20A H20C 109.5 . . ?
H2A C20A H20C 109.5 . . ?
O5 C20A H20B 109.5 . . ?
H2A C20A H20B 109.5 . . ?
H20C C20A H20B 109.5 . . ?
C8A O1 C9A 114.3(5) . . ?
O1 C9A H9A 109.5 . . ?
O1 C9A H9B 109.5 . . ?
H9A C9A H9B 109.5 . . ?
O1 C9A H9C 109.5 . . ?
H9A C9A H9C 109.5 . . ?
H9B C9A H9C 109.5 . . ?
C3A C16A N2 110.3(4) . . ?
C3A C16A C14A 108.9(4) . . ?
N2 C16A C14A 113.4(4) . . ?
C3A C16A H16A 108.0 . . ?
N2 C16A H16A 108.0 . . ?
C14A C16A H16A 108.0 . . ?
N2 C15A C30A 110.9(4) . . ?
N2 C15A C13A 111.6(4) . . ?
C30A C15A C13A 111.1(4) . . ?
N2 C15A H15A 107.7 . . ?
C30A C15A H15A 107.7 . . ?
C13A C15A H15A 107.7 . . ?
C6S C7S C2S 120.5(8) . . ?
C6S C7S H7S 119.7 . . ?
C2S C7S H7S 119.7 . . ?
C6S C5S C4S 123.1(9) . . ?
C6S C5S H5S 118.5 . . ?
C4S C5S H5S 118.5 . . ?
C7S C6S C5S 120.2(9) . . ?
C7S C6S H6S 119.9 . . ?
C5S C6S H6S 119.9 . . ?
C2S C1S H2X 109.5 . . ?
C2S C1S H3X 109.5 . . ?
H2X C1S H3X 109.5 . . ?
C2S C1S H1X 109.5 . . ?
H2X C1S H1X 109.5 . . ?
H3X C1S H1X 109.5 . . ?
O1S N1S O2S 121.7(9) . . ?
O1S N1S C3S 116.6(8) . . ?
O2S N1S C3S 121.5(8) . . ?

loop_
_geom_bond_atom_site_label_1
_geom_bond_atom_site_label_2
_geom_bond_distance
_geom_bond_site_symmetry_2
_geom_bond_publ_flag
N2 C15A 1.371(5) . ?
N2 C16A 1.408(6) . ?
N2 C17A 1.424(7) . ?
Mn1 N1 2.136(5) . ?
Mn1 N1 2.136(5) 3_775 ?
Mn1 N3 2.249(6) 3_675 ?
Mn1 N3 2.249(6) 1_655 ?
Mn1 Cl2 2.379(6) . ?
Mn1 Cl2 2.379(6) 3_775 ?
C32A N3 1.250(6) . ?
C32A C31A 1.319(7) . ?
C32A H32A 0.9300 . ?
C12A N4 1.367(6) . ?
C12A C13A 1.465(6) . ?
C12A H12A 0.9700 . ?
C12A H12B 0.9700 . ?
O2 C8A 1.145(7) . ?
O3 C18A 1.141(6) . ?
O4 C19A 1.136(7) . ?
N1 C5A 1.266(7) . ?
N1 C1A 1.291(6) . ?
N3 C28A 1.283(7) . ?
N4 C21A 1.396(7) . ?
N4 C11A 1.398(6) . ?
C14A C18A 1.379(7) . ?
C14A C8A 1.471(7) . ?
C14A C11A 1.493(7) . ?
C14A C16A 1.504(7) . ?
C3S C4S 1.244(9) . ?
C3S C2S 1.337(5) . ?
C3S N1S 1.395(9) . ?
C2S C1S 1.359(10) . ?
C2S C7S 1.367(4) . ?
C3A C2A 1.318(7) . ?
C3A C4A 1.332(7) . ?
C3A C16A 1.377(6) . ?
C4A C5A 1.256(8) . ?
C4A H4 0.9300 . ?
C5A H3 0.9300 . ?
C1A C2A 1.251(7) . ?
C1A H1 0.9300 . ?
C2A H2 0.9300 . ?
C4S C5S 1.314(12) . ?
C4S H4S 0.9300 . ?
C30A C29A 1.287(7) . ?
C30A C31A 1.328(7) . ?
C30A C15A 1.452(7) . ?
C29A C28A 1.310(8) . ?
C29A H29A 0.9300 . ?
C28A H28A 0.9300 . ?
C31A H31A 0.9300 . ?
C13A C19A 1.391(7) . ?
C13A C18A 1.453(7) . ?
C13A C15A 1.509(7) . ?
C21A C22A 1.310(6) . ?
C21A H21A 0.9700 . ?
C21A H21B 0.9700 . ?
C22A C23A 1.3900 . ?
C22A C27A 1.3900 . ?
C23A C24A 1.3900 . ?
C23A H13A 0.9300 . ?
C24A C25A 1.3900 . ?
C24A H24A 0.9300 . ?
C25A C26A 1.3900 . ?
C25A H25A 0.9300 . ?
C26A C27A 1.3900 . ?
C26A H26A 0.9300 . ?
C27A H27A 0.9300 . ?
C11A H11B 0.9700 . ?
C11A H11A 0.9700 . ?
C8A O1 1.259(7) . ?
C19A O5 1.258(7) . ?
O5 C20A 1.337(8) . ?
C17A H17A 0.9600 . ?
C17A H17C 0.9600 . ?
C17A H17B 0.9600 . ?
C20A H2A 0.9600 . ?
C20A H20C 0.9600 . ?
C20A H20B 0.9600 . ?
O1 C9A 1.406(8) . ?
C9A H9A 0.9600 . ?
C9A H9B 0.9600 . ?
C9A H9C 0.9600 . ?
C16A H16A 0.9800 . ?
C15A H15A 0.9800 . ?
C7S C6S 1.231(11) . ?
C7S H7S 0.9300 . ?
C5S C6S 1.252(12) . ?
C5S H5S 0.9300 . ?
C6S H6S 0.9300 . ?
C1S H2X 0.9600 . ?
C1S H3X 0.9600 . ?
C1S H1X 0.9600 . ?
O2S N1S 1.152(8) . ?
N1S O1S 1.137(9) . ?

loop_
_geom_torsion_atom_site_label_1
_geom_torsion_atom_site_label_2
_geom_torsion_atom_site_label_3
_geom_torsion_atom_site_label_4
_geom_torsion
_geom_torsion_site_symmetry_1
_geom_torsion_site_symmetry_2
_geom_torsion_site_symmetry_3
_geom_torsion_site_symmetry_4
_geom_torsion_publ_flag
C31A C32A N3 C28A -0.2(8) . . . . ?
C31A C32A N3 Mn1 169.7(4) . . . 1_455 ?
C13A C12A N4 C21A -178.2(4) . . . . ?
C13A C12A N4 C11A 57.8(5) . . . . ?
C4S C3S C2S C1S -179.2(7) . . . . ?
N1S C3S C2S C1S -1.2(10) . . . . ?
C4S C3S C2S C7S 1.2(10) . . . . ?
N1S C3S C2S C7S 179.2(6) . . . . ?
C2A C3A C4A C5A -0.4(8) . . . . ?
C16A C3A C4A C5A 178.0(5) . . . . ?
C3A C4A C5A N1 -1.0(9) . . . . ?
C1A N1 C5A C4A 0.4(8) . . . . ?
Mn1 N1 C5A C4A 163.1(4) . . . . ?
C5A N1 C1A C2A 1.7(8) . . . . ?
Mn1 N1 C1A C2A -161.9(4) . . . . ?
N1 C1A C2A C3A -3.0(8) . . . . ?
C4A C3A C2A C1A 2.3(7) . . . . ?
C16A C3A C2A C1A -176.0(4) . . . . ?
C2S C3S C4S C5S 0.1(11) . . . . ?
N1S C3S C4S C5S -178.0(7) . . . . ?
C31A C30A C29A C28A 2.1(8) . . . . ?
C15A C30A C29A C28A -177.4(5) . . . . ?
C32A N3 C28A C29A -0.6(8) . . . . ?
Mn1 N3 C28A C29A -170.2(4) 1_455 . . . ?
C30A C29A C28A N3 -0.4(9) . . . . ?
N3 C32A C31A C30A 2.0(8) . . . . ?
C29A C30A C31A C32A -2.9(7) . . . . ?
C15A C30A C31A C32A 176.6(5) . . . . ?
N4 C12A C13A C19A -176.7(4) . . . . ?
N4 C12A C13A C18A -59.5(5) . . . . ?
N4 C12A C13A C15A 60.6(6) . . . . ?
C12A N4 C21A C22A 161.3(4) . . . . ?
C11A N4 C21A C22A -76.6(5) . . . . ?
N4 C21A C22A C23A -81.1(5) . . . . ?
N4 C21A C22A C27A 92.9(5) . . . . ?
C21A C22A C23A C24A 174.0(4) . . . . ?
C27A C22A C23A C24A 0.0 . . . . ?
C22A C23A C24A C25A 0.0 . . . . ?
C23A C24A C25A C26A 0.0 . . . . ?
C24A C25A C26A C27A 0.0 . . . . ?
C25A C26A C27A C22A 0.0 . . . . ?
C21A C22A C27A C26A -174.0(4) . . . . ?
C23A C22A C27A C26A 0.0 . . . . ?
C12A N4 C11A C14A -59.6(5) . . . . ?
C21A N4 C11A C14A 179.2(4) . . . . ?
C18A C14A C11A N4 61.2(5) . . . . ?
C8A C14A C11A N4 176.5(4) . . . . ?
C16A C14A C11A N4 -57.1(5) . . . . ?
C18A C14A C8A O2 -78.3(6) . . . . ?
C11A C14A C8A O2 168.3(5) . . . . ?
C16A C14A C8A O2 37.9(7) . . . . ?
C18A C14A C8A O1 99.5(5) . . . . ?
C11A C14A C8A O1 -13.9(6) . . . . ?
C16A C14A C8A O1 -144.3(5) . . . . ?
C8A C14A C18A O3 -9.5(7) . . . . ?
C11A C14A C18A O3 111.6(5) . . . . ?
C16A C14A C18A O3 -125.1(5) . . . . ?
C8A C14A C18A C13A 174.8(4) . . . . ?
C11A C14A C18A C13A -64.1(5) . . . . ?
C16A C14A C18A C13A 59.1(5) . . . . ?
C19A C13A C18A O3 10.0(7) . . . . ?
C12A C13A C18A O3 -109.6(6) . . . . ?
C15A C13A C18A O3 122.9(5) . . . . ?
C19A C13A C18A C14A -174.5(4) . . . . ?
C12A C13A C18A C14A 65.9(5) . . . . ?
C15A C13A C18A C14A -61.6(5) . . . . ?
C18A C13A C19A O4 64.8(7) . . . . ?
C12A C13A C19A O4 -178.8(5) . . . . ?
C15A C13A C19A O4 -48.9(7) . . . . ?
C18A C13A C19A O5 -112.9(6) . . . . ?
C12A C13A C19A O5 3.6(7) . . . . ?
C15A C13A C19A O5 133.4(5) . . . . ?
O4 C19A O5 C20A 1.1(12) . . . . ?
C13A C19A O5 C20A 178.7(8) . . . . ?
O2 C8A O1 C9A 3.6(10) . . . . ?
C14A C8A O1 C9A -174.1(6) . . . . ?
C2A C3A C16A N2 -44.6(6) . . . . ?
C4A C3A C16A N2 137.1(5) . . . . ?
C2A C3A C16A C14A 80.5(6) . . . . ?
C4A C3A C16A C14A -97.8(5) . . . . ?
C15A N2 C16A C3A 177.4(4) . . . . ?
C17A N2 C16A C3A -63.6(5) . . . . ?
C15A N2 C16A C14A 54.9(5) . . . . ?
C17A N2 C16A C14A 173.9(4) . . . . ?
C18A C14A C16A C3A -179.0(4) . . . . ?
C8A C14A C16A C3A 66.1(5) . . . . ?
C11A C14A C16A C3A -63.7(5) . . . . ?
C18A C14A C16A N2 -55.8(5) . . . . ?
C8A C14A C16A N2 -170.6(4) . . . . ?
C11A C14A C16A N2 59.5(5) . . . . ?
C16A N2 C15A C30A 177.9(4) . . . . ?
C17A N2 C15A C30A 58.0(5) . . . . ?
C16A N2 C15A C13A -57.5(5) . . . . ?
C17A N2 C15A C13A -177.5(4) . . . . ?
C29A C30A C15A N2 -128.6(5) . . . . ?
C31A C30A C15A N2 51.9(6) . . . . ?
C29A C30A C15A C13A 106.6(5) . . . . ?
C31A C30A C15A C13A -72.9(6) . . . . ?
C19A C13A C15A N2 174.8(4) . . . . ?
C18A C13A C15A N2 60.4(5) . . . . ?
C12A C13A C15A N2 -59.5(5) . . . . ?
C19A C13A C15A C30A -60.8(5) . . . . ?
C18A C13A C15A C30A -175.2(4) . . . . ?
C12A C13A C15A C30A 64.9(5) . . . . ?
C3S C2S C7S C6S -1.0(12) . . . . ?
C1S C2S C7S C6S 179.5(9) . . . . ?
C3S C4S C5S C6S -1.9(15) . . . . ?
C2S C7S C6S C5S -0.7(15) . . . . ?
C4S C5S C6S C7S 2.2(16) . . . . ?
C4S C3S N1S O1S 128.3(9) . . . . ?
C2S C3S N1S O1S -49.7(11) . . . . ?
C4S C3S N1S O2S -56.4(10) . . . . ?
C2S C3S N1S O2S 125.6(8) . . . . ?
